data_7046349
loop_
_publ_author_name
'Zhang, Ruilian'
'Wang, Li'
'Xu, Cong'
'Yang, Huan'
'Chen, Wanmin'
'Gao, Guoshu'
'Liu, Weisheng'

_publ_section_title
;
 Anion-induced 3d-4f luminescent coordination clusters: structural
 characteristics and chemical fixation of CO<sub>2</sub> under mild
 conditions.
;
_journal_issue 21
_journal_name_full 'Dalton transactions (Cambridge, England : 2003)'
_journal_page_first 7159
_journal_page_last 7165
_journal_paper_doi 10.1039/c8dt01292j
_journal_volume 47
_journal_year 2018
_chemical_formula_moiety 'C36 H38 N4 Nd2 O30 Zn2, C4 H6 N2'
_chemical_formula_sum 'C40 H44 N6 Nd2 O30 Zn2'
_chemical_formula_weight 1508.03
_space_group_crystal_system triclinic
_space_group_IT_number 2
_space_group_name_Hall '-P 1'
_space_group_name_H-M_alt 'P -1'
_symmetry_space_group_name_Hall '-P 1'
_symmetry_space_group_name_H-M 'P -1'
_atom_sites_solution_hydrogens mixed
_audit_creation_date 2018-04-25
_audit_creation_method
;
Olex2 1.2
(compiled 2017.08.10 svn.r3458 for OlexSys, GUI svn.r5381)
;
_audit_update_record
;
2018-04-25 deposited with the CCDC.
2018-05-03 downloaded from the CCDC.
;
_cell_angle_alpha 74.797(10)
_cell_angle_beta 72.700(9)
_cell_angle_gamma 62.097(12)
_cell_formula_units_Z 1
_cell_length_a 11.1988(12)
_cell_length_b 11.2992(14)
_cell_length_c 13.3744(14)
_cell_measurement_reflns_used 1962
_cell_measurement_temperature 173.00(10)
_cell_measurement_theta_max 24.1480
_cell_measurement_theta_min 3.6530
_cell_volume 1412.7(3)
_computing_cell_refinement
;
CrysAlisPro, Agilent Technologies,
Version 1.171.36.28 (release 01-02-2013 CrysAlis171 .NET)
(compiled Feb  1 2013,16:14:44)
;
_computing_data_collection
;
CrysAlisPro, Agilent Technologies,
Version 1.171.36.28 (release 01-02-2013 CrysAlis171 .NET)
(compiled Feb  1 2013,16:14:44)
;
_computing_data_reduction
;
CrysAlisPro, Agilent Technologies,
Version 1.171.36.28 (release 01-02-2013 CrysAlis171 .NET)
(compiled Feb  1 2013,16:14:44)
;
_computing_molecular_graphics 'Olex2 (Dolomanov et al., 2009)'
_computing_publication_material 'Olex2 (Dolomanov et al., 2009)'
_computing_structure_refinement 'XL (Sheldrick, 2008)'
_diffrn_ambient_temperature 173.00(10)
_diffrn_detector_area_resol_mean 16.0733
_diffrn_measured_fraction_theta_full 0.994
_diffrn_measured_fraction_theta_max 0.995
_diffrn_measurement_details
;
#__ type_ start__ end____ width___ exp.time_
  1 omega   -5.00   25.00   1.5000    3.0000
omega____ theta____ kappa____ phi______ frames
    -      -19.3492  -99.0000  120.0000 20

#__ type_ start__ end____ width___ exp.time_
  2 omega -101.00  -72.50   1.5000    3.0000
omega____ theta____ kappa____ phi______ frames
    -      -19.3492  178.0000  150.0000 19

#__ type_ start__ end____ width___ exp.time_
  3 omega  -49.00   14.00   1.5000    3.0000
omega____ theta____ kappa____ phi______ frames
    -       22.6305  -38.0000  120.0000 42

#__ type_ start__ end____ width___ exp.time_
  4 omega   -8.00   91.00   1.5000    3.0000
omega____ theta____ kappa____ phi______ frames
    -       22.6305   72.0000   11.0000 66

#__ type_ start__ end____ width___ exp.time_
  5 omega   -6.00   40.50   1.5000    3.0000
omega____ theta____ kappa____ phi______ frames
    -       22.6305   77.0000  120.0000 31

#__ type_ start__ end____ width___ exp.time_
  6 omega  -25.00   98.00   1.5000    3.0000
omega____ theta____ kappa____ phi______ frames
    -       22.6305   19.0000  -60.0000 82
;
_diffrn_measurement_device_type 'SuperNova, Dual, Cu at zero, Eos'
_diffrn_measurement_method '\w scans'
_diffrn_orient_matrix_UB_11 0.0022597000
_diffrn_orient_matrix_UB_12 0.0622451000
_diffrn_orient_matrix_UB_13 -0.0268648000
_diffrn_orient_matrix_UB_21 -0.0600981000
_diffrn_orient_matrix_UB_22 0.0353086000
_diffrn_orient_matrix_UB_23 0.0362350000
_diffrn_orient_matrix_UB_31 0.0417665000
_diffrn_orient_matrix_UB_32 -0.0058411000
_diffrn_orient_matrix_UB_33 0.0334341000
_diffrn_radiation_monochromator mirror
_diffrn_radiation_type MoK\a
_diffrn_radiation_wavelength 0.71073
_diffrn_reflns_av_R_equivalents 0.0559
_diffrn_reflns_av_unetI/netI 0.1119
_diffrn_reflns_Laue_measured_fraction_full 0.994
_diffrn_reflns_Laue_measured_fraction_max 0.995
_diffrn_reflns_limit_h_max 13
_diffrn_reflns_limit_h_min -13
_diffrn_reflns_limit_k_max 13
_diffrn_reflns_limit_k_min -13
_diffrn_reflns_limit_l_max 16
_diffrn_reflns_limit_l_min -16
_diffrn_reflns_number 9130
_diffrn_reflns_point_group_measured_fraction_full 0.994
_diffrn_reflns_point_group_measured_fraction_max 0.995
_diffrn_reflns_theta_full 25.242
_diffrn_reflns_theta_max 26.022
_diffrn_reflns_theta_min 3.471
_diffrn_source 'SuperNova (Mo) X-ray Source'
_exptl_absorpt_coefficient_mu 2.739
_exptl_absorpt_correction_T_max 1.00000
_exptl_absorpt_correction_T_min 0.82621
_exptl_absorpt_correction_type multi-scan
_exptl_absorpt_process_details
;
CrysAlisPro, Agilent Technologies,
Version 1.171.36.28 (release 01-02-2013 CrysAlis171 .NET)
(compiled Feb  1 2013,16:14:44)
Empirical absorption correction using spherical harmonics,
 implemented in SCALE3 ABSPACK scaling algorithm.
;
_exptl_crystal_colour 'clear light violet'
_exptl_crystal_colour_lustre clear
_exptl_crystal_colour_modifier light
_exptl_crystal_colour_primary violet
_exptl_crystal_density_diffrn 1.773
_exptl_crystal_description block
_exptl_crystal_F_000 746
_exptl_crystal_size_max 0.35
_exptl_crystal_size_mid 0.3
_exptl_crystal_size_min 0.2
_refine_diff_density_max 1.739
_refine_diff_density_min -0.934
_refine_diff_density_rms 0.186
_refine_ls_extinction_method none
_refine_ls_goodness_of_fit_ref 1.036
_refine_ls_hydrogen_treatment mixed
_refine_ls_matrix_type full
_refine_ls_number_parameters 389
_refine_ls_number_reflns 5536
_refine_ls_number_restraints 32
_refine_ls_restrained_S_all 1.037
_refine_ls_R_factor_all 0.0895
_refine_ls_R_factor_gt 0.0586
_refine_ls_shift/su_max 0.000
_refine_ls_shift/su_mean 0.000
_refine_ls_structure_factor_coef Fsqd
_refine_ls_weighting_details 'w=1/[\s^2^(Fo^2^)+(0.0574P)^2^] where P=(Fo^2^+2Fc^2^)/3'
_refine_ls_weighting_scheme calc
_refine_ls_wR_factor_gt 0.1247
_refine_ls_wR_factor_ref 0.1489
_reflns_Friedel_coverage 0.000
_reflns_number_gt 3977
_reflns_number_total 5536
_reflns_threshold_expression 'I > 2\s(I)'
_cod_data_source_file c8dt01292j2.cif
_cod_data_source_block 1e
_cod_depositor_comments 'Adding full bibliography for 7046347--7046353.cif.'
_cod_database_code 7046349
_shelx_shelxl_version_number 2018/1
_shelx_space_group_comment
;
The symmetry employed for this shelxl refinement is uniquely defined
by the following loop, which should always be used as a source of
symmetry information in preference to the above space-group names.
They are only intended as comments.
;
_reflns_odcompleteness_completeness 99.79
_reflns_odcompleteness_iscentric 1
_reflns_odcompleteness_theta 26.32
_olex2_refinement_description
;
1. Fixed Uiso
 At 1.2 times of:
  All C(H) groups
 At 1.5 times of:
  All C(H,H,H) groups
2. Restrained distances
 H15-O15
 0.9 with sigma of 0.02
 Zn1-H15
 2.6 with sigma of 0.02
3. Uiso/Uaniso restraints and constraints
Uanis(C19B) \\sim Ueq, Uanis(C19A) \\sim Ueq, Uanis(C20B) \\sim Ueq,
Uanis(C20A) \\sim Ueq, Uanis(C20B) \\sim Ueq, Uanis(C19B) \\sim Ueq,
Uanis(C19A) \\sim Ueq, Uanis(C20A) \\sim Ueq, Uanis(N3) \\sim Ueq: with sigma
of 0.005 and sigma for terminal atoms of 0.01
4. Others
 Fixed Sof: C19B(0.5) C19A(0.5) C20B(0.5) H20A(0.5) H20B(0.5) H20C(0.5)
 C20A(0.5) H20D(0.5) H20E(0.5) H20F(0.5)
5.a Aromatic/amide H refined with riding coordinates:
 C14(H14), C12(H12), C5(H5), C13(H13), C3(H3), C4(H4)
5.b Idealised Me refined as rotating group:
 C18(H18A,H18B,H18C), C8(H8A,H8B,H8C), C17(H17A,H17B,H17C), C9(H9A,H9B,H9C),
 C20B(H20A,H20B,H20C), C20A(H20D,H20E,H20F)
;
_olex2_submission_special_instructions 'No special instructions were received'

loop_
_space_group_symop_operation_xyz
'x, y, z'
'-x, -y, -z'

loop_
_atom_site_label
_atom_site_type_symbol
_atom_site_fract_x
_atom_site_fract_y
_atom_site_fract_z
_atom_site_U_iso_or_equiv
_atom_site_adp_type
_atom_site_occupancy
_atom_site_site_symmetry_order
_atom_site_calc_flag
_atom_site_refinement_flags_posn
_atom_site_refinement_flags_adp
_atom_site_refinement_flags_occupancy
_atom_site_disorder_assembly
_atom_site_disorder_group
Nd1 Nd 0.73205(5) 0.95877(5) 0.28795(3) 0.02331(16) Uani 1 1 d . . . . .
Zn1 Zn 0.58875(10) 1.02187(9) 0.55302(6) 0.0228(2) Uani 1 1 d D . . . .
O5 O 0.6760(6) 1.1062(5) 0.4147(4) 0.0256(13) Uani 1 1 d . . . . .
O15 O 0.6158(6) 0.8897(5) 0.4593(4) 0.0230(12) Uani 1 1 d D . . . .
O1 O 0.4853(6) 1.0425(5) 0.2937(4) 0.0240(12) Uani 1 1 d . . . . .
O2 O 0.6800(6) 1.0099(7) 0.1120(4) 0.0370(15) Uani 1 1 d . . . . .
O7 O 0.5956(7) 1.1921(6) 0.5963(4) 0.0359(15) Uani 1 1 d . . . . .
O6 O 0.7400(7) 1.1731(6) 0.1969(4) 0.0381(15) Uani 1 1 d . . . . .
O10 O 0.9227(7) 0.7834(6) 0.1721(5) 0.0387(15) Uani 1 1 d . . . . .
O9 O 0.7534(7) 0.7334(6) 0.2640(5) 0.0409(16) Uani 1 1 d . . . . .
O13 O 0.9685(7) 0.9510(7) 0.2741(5) 0.0435(17) Uani 1 1 d . . . . .
N1 N 0.8642(9) 0.7022(8) 0.1967(6) 0.0379(19) Uani 1 1 d . . . . .
C10 C 0.6858(9) 1.2207(8) 0.4127(6) 0.0263(19) Uani 1 1 d . . . . .
O11 O 0.9185(9) 0.5977(7) 0.1583(6) 0.071(3) Uani 1 1 d . . . . .
O8 O 0.8281(9) 1.3232(8) 0.1426(5) 0.059(2) Uani 1 1 d . . . . .
N2 N 1.0111(9) 0.8390(10) 0.3315(6) 0.046(2) Uani 1 1 d . . . . .
C15 C 0.6473(9) 1.2708(9) 0.5094(6) 0.030(2) Uani 1 1 d . . . . .
C7 C 0.5854(10) 1.0884(9) 0.0694(7) 0.034(2) Uani 1 1 d . . . . .
O4 O 0.6124(8) 1.1276(8) -0.0351(5) 0.053(2) Uani 1 1 d . . . . .
C18 C 0.5559(10) 1.2352(10) 0.6983(7) 0.040(2) Uani 1 1 d . . . . .
H18A H 0.484162 1.325686 0.696201 0.059 Uiso 1 1 calc GR . . . .
H18B H 0.634352 1.233145 0.715351 0.059 Uiso 1 1 calc GR . . . .
H18C H 0.522824 1.175417 0.751185 0.059 Uiso 1 1 calc GR . . . .
O12 O 0.9231(7) 0.7915(7) 0.3829(5) 0.0433(17) Uani 1 1 d . . . . .
C1 C 0.4020(10) 1.1111(8) 0.2265(6) 0.029(2) Uani 1 1 d . . . . .
C14 C 0.6589(11) 1.3828(9) 0.5165(7) 0.041(2) Uani 1 1 d . . . . .
H14 H 0.632809 1.412711 0.581411 0.049 Uiso 1 1 calc R . . . .
C12 C 0.7448(11) 1.4095(9) 0.3300(8) 0.044(3) Uani 1 1 d . . . . .
H12 H 0.777103 1.458397 0.269747 0.053 Uiso 1 1 calc R . . . .
C5 C 0.3405(11) 1.2288(10) 0.0552(8) 0.045(3) Uani 1 1 d . . . . .
H5 H 0.367638 1.252429 -0.017084 0.054 Uiso 1 1 calc R . . . .
C6 C 0.4429(10) 1.1439(9) 0.1176(6) 0.034(2) Uani 1 1 d . . . . .
C11 C 0.7330(10) 1.2948(9) 0.3208(7) 0.032(2) Uani 1 1 d . . . . .
C13 C 0.7093(11) 1.4506(10) 0.4268(7) 0.044(3) Uani 1 1 d . . . . .
H13 H 0.719733 1.525840 0.431348 0.053 Uiso 1 1 calc R . . . .
O14 O 1.1323(9) 0.7770(11) 0.3405(7) 0.095(3) Uani 1 1 d . . . . .
C16 C 0.7657(11) 1.2548(10) 0.2183(7) 0.039(2) Uani 1 1 d . . . . .
C8 C 0.7573(12) 1.0716(13) -0.0891(8) 0.061(3) Uani 1 1 d . . . . .
H8A H 0.763933 1.101115 -0.163888 0.092 Uiso 1 1 calc GR . . . .
H8B H 0.795216 0.974507 -0.075475 0.092 Uiso 1 1 calc GR . . . .
H8C H 0.807854 1.102270 -0.063378 0.092 Uiso 1 1 calc GR . . . .
C17 C 0.8630(15) 1.2898(13) 0.0363(8) 0.075(4) Uani 1 1 d . . . . .
H17A H 0.894386 1.352589 -0.013871 0.112 Uiso 1 1 calc GR . . . .
H17B H 0.782733 1.295216 0.019612 0.112 Uiso 1 1 calc GR . . . .
H17C H 0.934685 1.199590 0.033323 0.112 Uiso 1 1 calc GR . . . .
O3 O 0.2242(6) 1.1094(6) 0.3777(4) 0.0321(14) Uani 1 1 d . . . . .
C2 C 0.2541(10) 1.1559(9) 0.2708(7) 0.034(2) Uani 1 1 d . . . . .
C9 C 0.0932(10) 1.0999(11) 0.4146(8) 0.046(3) Uani 1 1 d . . . . .
H9A H 0.080722 1.060995 0.364816 0.069 Uiso 1 1 calc GR . . . .
H9B H 0.019728 1.188658 0.421183 0.069 Uiso 1 1 calc GR . . . .
H9C H 0.092206 1.043683 0.482262 0.069 Uiso 1 1 calc GR . . . .
C3 C 0.1580(11) 1.2373(11) 0.2098(8) 0.048(3) Uani 1 1 d . . . . .
H3 H 0.064186 1.267066 0.239360 0.057 Uiso 1 1 calc R . . . .
C4 C 0.2037(12) 1.2753(11) 0.1009(7) 0.053(3) Uani 1 1 d . . . . .
H4 H 0.138893 1.333287 0.059556 0.064 Uiso 1 1 calc R . . . .
N3 N 0.2938(13) 1.3650(12) 0.4061(9) 0.084(3) Uani 1 1 d . U . . .
C19B C 0.286(3) 1.424(2) 0.3187(18) 0.057(6) Uani 0.5 1 d . U P A 2
C19A C 0.159(3) 1.413(3) 0.4247(19) 0.064(6) Uani 0.5 1 d . U P A 1
C20B C 0.274(3) 1.505(2) 0.2097(16) 0.068(7) Uani 0.5 1 d . U P A 2
H20A H 0.230917 1.475117 0.175580 0.102 Uiso 0.5 1 calc GR . P A 2
H20B H 0.364414 1.492218 0.168470 0.102 Uiso 0.5 1 calc GR . P A 2
H20C H 0.219187 1.599347 0.215764 0.102 Uiso 0.5 1 calc GR . P A 2
C20A C 0.008(3) 1.465(3) 0.426(2) 0.090(9) Uani 0.5 1 d . U P A 1
H20D H -0.009560 1.510747 0.357271 0.135 Uiso 0.5 1 calc GR . P A 1
H20E H -0.044884 1.526977 0.476851 0.135 Uiso 0.5 1 calc GR . P A 1
H20F H -0.017397 1.390624 0.445749 0.135 Uiso 0.5 1 calc GR . P A 1
H15 H 0.661(8) 0.8008(17) 0.483(4) 0.03(2) Uiso 1 1 d D . . . .

loop_
_atom_site_aniso_label
_atom_site_aniso_U_11
_atom_site_aniso_U_22
_atom_site_aniso_U_33
_atom_site_aniso_U_23
_atom_site_aniso_U_13
_atom_site_aniso_U_12
Nd1 0.0258(3) 0.0272(3) 0.0188(2) -0.00132(17) -0.00331(18) -0.0146(2)
Zn1 0.0281(6) 0.0283(5) 0.0173(5) -0.0001(4) -0.0045(4) -0.0179(5)
O5 0.035(4) 0.022(3) 0.026(3) -0.001(2) -0.003(3) -0.020(3)
O15 0.030(3) 0.024(3) 0.015(3) -0.001(2) -0.002(2) -0.013(3)
O1 0.026(3) 0.033(3) 0.014(3) 0.002(2) -0.005(2) -0.015(3)
O2 0.027(4) 0.056(4) 0.025(3) -0.004(3) -0.003(3) -0.017(3)
O7 0.054(5) 0.039(4) 0.025(3) -0.006(3) -0.002(3) -0.031(3)
O6 0.046(4) 0.037(4) 0.029(3) 0.000(3) 0.000(3) -0.023(3)
O10 0.041(4) 0.039(4) 0.036(4) -0.006(3) 0.002(3) -0.023(3)
O9 0.041(4) 0.042(4) 0.048(4) -0.019(3) 0.007(3) -0.027(3)
O13 0.044(4) 0.047(4) 0.048(4) 0.003(3) -0.011(3) -0.031(4)
N1 0.047(6) 0.030(4) 0.040(5) -0.010(4) 0.004(4) -0.024(4)
C10 0.029(5) 0.031(5) 0.027(4) -0.001(4) -0.003(4) -0.023(4)
O11 0.094(7) 0.038(4) 0.081(6) -0.033(4) 0.022(5) -0.039(5)
O8 0.081(6) 0.073(5) 0.031(4) -0.002(3) 0.010(4) -0.056(5)
N2 0.029(5) 0.068(6) 0.036(5) -0.004(4) -0.008(4) -0.017(5)
C15 0.032(5) 0.034(5) 0.024(4) -0.004(4) -0.002(4) -0.016(4)
C7 0.037(6) 0.037(5) 0.026(5) 0.000(4) -0.005(4) -0.018(5)
O4 0.048(5) 0.077(6) 0.022(3) 0.008(3) -0.006(3) -0.023(4)
C18 0.039(6) 0.054(6) 0.035(5) -0.010(4) -0.007(4) -0.025(5)
O12 0.030(4) 0.054(5) 0.038(4) 0.004(3) -0.007(3) -0.017(4)
C1 0.041(6) 0.023(5) 0.029(5) 0.002(4) -0.013(4) -0.019(4)
C14 0.054(7) 0.033(5) 0.042(6) -0.003(4) -0.011(5) -0.024(5)
C12 0.051(7) 0.033(5) 0.050(6) 0.012(5) -0.005(5) -0.030(5)
C5 0.040(7) 0.057(7) 0.037(6) 0.003(5) -0.017(5) -0.019(6)
C6 0.045(6) 0.039(6) 0.026(5) 0.000(4) -0.011(4) -0.023(5)
C11 0.038(6) 0.028(5) 0.030(5) 0.003(4) -0.006(4) -0.018(4)
C13 0.057(7) 0.044(6) 0.046(6) -0.011(5) -0.009(5) -0.032(6)
O14 0.033(5) 0.140(9) 0.078(6) 0.023(6) -0.025(5) -0.021(6)
C16 0.048(7) 0.039(6) 0.036(5) 0.007(4) -0.013(5) -0.028(5)
C8 0.048(8) 0.084(9) 0.037(6) 0.004(6) -0.013(5) -0.019(7)
C17 0.109(12) 0.084(10) 0.036(6) -0.020(6) 0.028(7) -0.065(9)
O3 0.032(4) 0.040(4) 0.028(3) -0.001(3) -0.003(3) -0.023(3)
C2 0.051(6) 0.027(5) 0.031(5) 0.000(4) -0.020(5) -0.018(5)
C9 0.030(6) 0.065(7) 0.051(6) -0.001(5) -0.012(5) -0.029(6)
C3 0.044(7) 0.057(7) 0.046(6) 0.008(5) -0.018(5) -0.027(6)
C4 0.059(8) 0.066(8) 0.032(6) 0.007(5) -0.022(5) -0.024(6)
N3 0.097(5) 0.076(5) 0.081(5) -0.007(4) -0.031(4) -0.034(4)
C19B 0.059(7) 0.054(7) 0.053(7) -0.008(5) -0.010(5) -0.021(5)
C19A 0.066(8) 0.060(8) 0.066(8) -0.009(5) -0.013(5) -0.027(5)
C20B 0.094(11) 0.058(10) 0.051(9) -0.008(7) -0.042(8) -0.016(8)
C20A 0.084(12) 0.079(12) 0.091(12) 0.007(8) -0.010(9) -0.036(9)

loop_
_atom_type_symbol
_atom_type_description
_atom_type_scat_dispersion_real
_atom_type_scat_dispersion_imag
_atom_type_scat_source
C C 0.0033 0.0016 'International Tables Vol C Tables 4.2.6.8 and 6.1.1.4'
H H 0.0000 0.0000 'International Tables Vol C Tables 4.2.6.8 and 6.1.1.4'
N N 0.0061 0.0033 'International Tables Vol C Tables 4.2.6.8 and 6.1.1.4'
Nd Nd -0.1943 3.0179 'International Tables Vol C Tables 4.2.6.8 and 6.1.1.4'
O O 0.0106 0.0060 'International Tables Vol C Tables 4.2.6.8 and 6.1.1.4'
Zn Zn 0.2839 1.4301 'International Tables Vol C Tables 4.2.6.8 and 6.1.1.4'

loop_
_geom_angle_atom_site_label_1
_geom_angle_atom_site_label_2
_geom_angle_atom_site_label_3
_geom_angle
_geom_angle_site_symmetry_1
_geom_angle_site_symmetry_3
O5 Nd1 Zn1 75.29(13) . 2_676
O5 Nd1 O1 89.48(18) . .
O5 Nd1 O2 131.1(2) . .
O5 Nd1 O6 69.38(18) . .
O5 Nd1 O10 146.77(19) . .
O5 Nd1 O9 145.51(19) . .
O5 Nd1 O13 78.7(2) . .
O5 Nd1 N1 157.2(2) . .
O5 Nd1 N2 84.2(2) . .
O5 Nd1 O12 85.8(2) . .
O15 Nd1 Zn1 34.65(13) . 2_676
O15 Nd1 O5 68.07(17) . .
O15 Nd1 O1 69.05(17) . .
O15 Nd1 O2 131.16(19) . .
O15 Nd1 O6 133.88(19) . .
O15 Nd1 O10 120.98(18) . .
O15 Nd1 O9 78.42(19) . .
O15 Nd1 O13 117.63(19) . .
O15 Nd1 N1 100.01(19) . .
O15 Nd1 N2 98.3(2) . .
O15 Nd1 O12 75.3(2) . .
O1 Nd1 Zn1 34.45(11) . 2_676
O1 Nd1 O10 123.74(18) . .
O1 Nd1 O9 85.9(2) . .
O1 Nd1 O13 161.97(19) . .
O1 Nd1 N1 104.7(2) . .
O1 Nd1 N2 167.30(19) . .
O1 Nd1 O12 143.08(18) . .
O2 Nd1 Zn1 99.89(14) . 2_676
O2 Nd1 O1 67.26(18) . .
O2 Nd1 O10 70.1(2) . .
O2 Nd1 O9 77.8(2) . .
O2 Nd1 O13 110.7(2) . .
O2 Nd1 N1 71.6(2) . .
O2 Nd1 N2 124.9(2) . .
O2 Nd1 O12 138.2(2) . .
O6 Nd1 Zn1 116.25(16) . 2_676
O6 Nd1 O1 93.8(2) . .
O6 Nd1 O2 70.0(2) . .
O6 Nd1 O10 104.4(2) . .
O6 Nd1 O9 145.0(2) . .
O6 Nd1 O13 69.4(2) . .
O6 Nd1 N1 126.0(2) . .
O6 Nd1 N2 94.3(2) . .
O6 Nd1 O12 118.4(2) . .
O10 Nd1 Zn1 131.90(13) . 2_676
O10 Nd1 N1 25.51(19) . .
O10 Nd1 N2 63.4(2) . .
O9 Nd1 Zn1 81.89(15) . 2_676
O9 Nd1 O10 50.1(2) . .
O9 Nd1 O13 111.5(2) . .
O9 Nd1 N1 24.65(19) . .
O9 Nd1 N2 93.1(2) . .
O13 Nd1 Zn1 148.45(14) . 2_676
O13 Nd1 O10 68.9(2) . .
O13 Nd1 N1 91.0(2) . .
O13 Nd1 N2 25.1(2) . .
N1 Nd1 Zn1 106.42(15) . 2_676
N2 Nd1 Zn1 132.88(16) . 2_676
N2 Nd1 N1 78.3(2) . .
O12 Nd1 Zn1 109.66(15) . 2_676
O12 Nd1 O10 68.2(2) . .
O12 Nd1 O9 77.8(2) . .
O12 Nd1 O13 50.4(2) . .
O12 Nd1 N1 72.1(2) . .
O12 Nd1 N2 25.6(2) . .
Nd1 Zn1 Nd1 129.25(3) 2_676 .
Zn1 Zn1 Nd1 64.82(3) 2_676 2_676
Zn1 Zn1 Nd1 64.43(3) 2_676 .
O5 Zn1 Nd1 41.75(14) . .
O5 Zn1 Nd1 142.68(16) . 2_676
O5 Zn1 Zn1 93.13(14) . 2_676
O5 Zn1 O15 101.8(2) . 2_676
O5 Zn1 O15 82.8(2) . .
O5 Zn1 O1 167.9(2) . 2_676
O5 Zn1 O7 75.9(2) . .
O5 Zn1 O3 99.6(2) . 2_676
O15 Zn1 Nd1 96.70(14) 2_676 .
O15 Zn1 Nd1 41.49(14) 2_676 2_676
O15 Zn1 Nd1 41.15(14) . .
O15 Zn1 Nd1 97.23(16) . 2_676
O15 Zn1 Zn1 42.84(16) . 2_676
O15 Zn1 Zn1 42.59(14) 2_676 2_676
O15 Zn1 O15 85.4(2) . 2_676
O15 Zn1 O7 158.7(2) . .
O15 Zn1 O7 99.0(2) 2_676 .
O15 Zn1 O3 97.0(2) . 2_676
O15 Zn1 O3 158.6(2) 2_676 2_676
O1 Zn1 Nd1 42.60(15) 2_676 2_676
O1 Zn1 Nd1 148.92(15) 2_676 .
O1 Zn1 Zn1 98.25(15) 2_676 2_676
O1 Zn1 O15 84.0(2) 2_676 2_676
O1 Zn1 O15 108.4(2) 2_676 .
O1 Zn1 O7 92.8(2) 2_676 .
O1 Zn1 O3 75.0(2) 2_676 2_676
O7 Zn1 Nd1 99.79(17) . 2_676
O7 Zn1 Nd1 117.56(15) . .
O7 Zn1 Zn1 137.64(18) . 2_676
O7 Zn1 O3 86.4(2) . 2_676
O3 Zn1 Nd1 117.32(15) 2_676 2_676
O3 Zn1 Nd1 99.05(15) 2_676 .
O3 Zn1 Zn1 135.92(15) 2_676 2_676
Zn1 O5 Nd1 104.3(2) . .
C10 O5 Nd1 136.6(5) . .
C10 O5 Zn1 119.0(5) . .
Zn1 O15 Nd1 103.9(2) 2_676 .
Zn1 O15 Nd1 104.6(2) . .
Zn1 O15 Zn1 94.6(2) . 2_676
Zn1 O1 Nd1 102.95(19) 2_676 .
C1 O1 Nd1 136.4(5) . .
C1 O1 Zn1 120.6(5) . 2_676
C7 O2 Nd1 136.8(6) . .
C15 O7 Zn1 113.8(5) . .
C15 O7 C18 116.2(6) . .
C18 O7 Zn1 130.0(5) . .
C16 O6 Nd1 134.7(6) . .
N1 O10 Nd1 95.4(5) . .
N1 O9 Nd1 97.4(5) . .
N2 O13 Nd1 94.8(5) . .
O10 N1 Nd1 59.1(4) . .
O9 N1 Nd1 57.9(4) . .
O9 N1 O10 116.9(7) . .
O11 N1 Nd1 179.3(7) . .
O11 N1 O10 120.5(8) . .
O11 N1 O9 122.5(8) . .
O5 C10 C15 118.3(7) . .
O5 C10 C11 124.5(7) . .
C11 C10 C15 117.2(7) . .
C16 O8 C17 115.4(8) . .
O13 N2 Nd1 60.1(4) . .
O13 N2 O12 117.5(8) . .
O12 N2 Nd1 58.3(4) . .
O14 N2 Nd1 171.3(8) . .
O14 N2 O13 122.0(9) . .
O14 N2 O12 120.5(9) . .
C10 C15 O7 112.7(7) . .
C14 C15 O7 124.5(7) . .
C14 C15 C10 122.8(8) . .
O2 C7 O4 118.7(9) . .
O2 C7 C6 127.1(8) . .
O4 C7 C6 114.3(8) . .
C7 O4 C8 116.6(8) . .
N2 O12 Nd1 96.1(5) . .
O1 C1 C6 125.6(9) . .
O1 C1 C2 116.6(7) . .
C6 C1 C2 117.7(8) . .
C15 C14 C13 119.0(9) . .
C13 C12 C11 120.8(8) . .
C4 C5 C6 120.6(9) . .
C7 C6 C5 120.8(8) . .
C1 C6 C7 119.5(8) . .
C1 C6 C5 119.6(9) . .
C10 C11 C16 120.4(7) . .
C12 C11 C10 119.0(8) . .
C12 C11 C16 120.6(8) . .
C14 C13 C12 121.1(9) . .
O6 C16 O8 120.5(8) . .
O6 C16 C11 127.4(8) . .
O8 C16 C11 112.1(8) . .
C2 O3 Zn1 113.6(5) . 2_676
C2 O3 C9 115.1(7) . .
C9 O3 Zn1 125.1(5) . 2_676
O3 C2 C1 113.5(7) . .
C3 C2 C1 121.5(8) . .
C3 C2 O3 125.0(9) . .
C2 C3 C4 118.9(10) . .
C5 C4 C3 121.5(9) . .
N3 C19B C20B 177(2) . .
N3 C19A C20A 170(2) . .

loop_
_geom_bond_atom_site_label_1
_geom_bond_atom_site_label_2
_geom_bond_distance
_geom_bond_site_symmetry_2
Nd1 Zn1 3.5274(11) 2_676
Nd1 O5 2.432(5) .
Nd1 O15 2.407(5) .
Nd1 O1 2.450(5) .
Nd1 O2 2.449(5) .
Nd1 O6 2.439(6) .
Nd1 O10 2.563(6) .
Nd1 O9 2.542(6) .
Nd1 O13 2.559(6) .
Nd1 N1 2.974(7) .
Nd1 N2 2.941(8) .
Nd1 O12 2.517(6) .
Zn1 Zn1 3.0283(17) 2_676
Zn1 O5 2.039(5) .
Zn1 O15 2.066(6) 2_676
Zn1 O15 2.056(5) .
Zn1 O1 2.047(5) 2_676
Zn1 O7 2.188(5) .
Zn1 O3 2.230(6) 2_676
O5 C10 1.341(9) .
O1 C1 1.317(9) .
O2 C7 1.204(10) .
O7 C15 1.421(10) .
O7 C18 1.442(9) .
O6 C16 1.205(10) .
O10 N1 1.287(9) .
O9 N1 1.251(9) .
O13 N2 1.250(10) .
N1 O11 1.220(9) .
C10 C15 1.415(11) .
C10 C11 1.407(11) .
O8 C16 1.336(10) .
O8 C17 1.459(11) .
N2 O12 1.277(10) .
N2 O14 1.229(11) .
C15 C14 1.360(12) .
C7 O4 1.338(10) .
C7 C6 1.421(13) .
O4 C8 1.461(12) .
C1 C6 1.396(11) .
C1 C2 1.462(13) .
C14 C13 1.365(12) .
C12 C11 1.403(12) .
C12 C13 1.374(12) .
C5 C6 1.432(12) .
C5 C4 1.362(14) .
C11 C16 1.445(12) .
O3 C2 1.385(10) .
O3 C9 1.448(10) .
C2 C3 1.368(12) .
C3 C4 1.415(13) .
N3 C19B 1.19(2) .
N3 C19A 1.31(3) .
C19B C20B 1.51(3) .
C19A C20A 1.50(4) .
